data_1521479
loop_
_publ_author_name
'Lampis, N.'
'Sciau, P.'
'Geddo Lehmann, A.'

_publ_section_title
;
 Rietveld refinements of the paraelectric and ferroelectric structures of
 Pb Fe0.5 Nb0.5 O3
;
_journal_name_full 'Journal of Physics: Condensed Matter'
_journal_page_first 3489
_journal_page_last 3500
_journal_volume 11
_journal_year 1999
_chemical_formula_sum 'Fe0.5 Nb0.5 O3 Pb'
_chemical_name_systematic 'Pb ((Fe Nb) O6)0.5'
_space_group_IT_number 221
_symmetry_space_group_name_Hall '-P 4 2 3'
_symmetry_space_group_name_H-M 'P m -3 m'
_cell_angle_alpha 90
_cell_angle_beta 90
_cell_angle_gamma 90
_cell_formula_units_Z 1
_cell_length_a 4.01
_cell_length_b 4.01
_cell_length_c 4.01
_cell_volume 64.481
_citation_journal_id_ASTM JCOMEL
_cod_data_source_file Lampis_JCOMEL_1999_83.cif
_cod_data_source_block Fe0.5Nb0.5O3Pb1
_cod_original_cell_volume 64.48121
_cod_original_formula_sum 'Fe0.5 Nb0.5 O3 Pb1'
_cod_database_code 1521479

loop_
_symmetry_equiv_pos_as_xyz
x,y,z
-y,x,z
-x,-y,z
y,-x,z
x,-y,-z
y,x,-z
-x,y,-z
-y,-x,-z
z,x,y
-x,z,y
-z,-x,y
x,-z,y
z,-x,-y
x,z,-y
-z,x,-y
-x,-z,-y
y,z,x
y,-z,-x
z,y,-x
-y,z,-x
-z,-y,-x
-y,-z,x
z,-y,x
-z,y,x
-x,-y,-z
y,-x,-z
x,y,-z
-y,x,-z
-x,y,z
-y,-x,z
x,-y,z
y,x,z
-z,-x,-y
x,-z,-y
z,x,-y
-x,z,-y
-z,x,y
-x,-z,y
z,-x,y
x,z,y
-y,-z,-x
-y,z,x
-z,-y,x
y,-z,x
z,y,x
y,z,-x
-z,y,-x
z,-y,-x

loop_
_atom_site_label
_atom_site_type_symbol
_atom_site_fract_x
_atom_site_fract_y
_atom_site_fract_z
_atom_site_occupancy
_atom_site_U_iso_or_equiv
Nb1 Nb+5 0.5 0.5 0.5 0.5 0.0
O1 O-2 0.5 0.5 0 1 0.0
Fe1 Fe+3 0.5 0.5 0.5 0.5 0.0
Pb1 Pb+2 0.0783 0 0 0.1667 0.0
